data_4515896
loop_
_publ_author_name
'Berti, Beatrice'
'Ciabatti, Iacopo'
'Femoni, Cristina'
'Iapalucci, Maria Carmela'
'Zacchini, Stefano'

_publ_section_title
;
 Cluster Core Isomerism Induced by Crystal Packing Effects in the
 [HCo<sub>15</sub>Pd<sub>9</sub>C<sub>3</sub>(CO)<sub>38</sub>]<sup>2-</sup>
 Molecular Nanocluster.
;
_journal_issue 10
_journal_name_full 'ACS omega'
_journal_page_first 13239
_journal_page_last 13250
_journal_paper_doi 10.1021/acsomega.8b02109
_journal_volume 3
_journal_year 2018
_chemical_formula_sum 'C58 H72 Co8 N2 O24 Pd4'
_chemical_formula_weight 2078.21
_space_group_crystal_system triclinic
_space_group_IT_number 2
_space_group_name_Hall '-P 1'
_space_group_name_H-M_alt 'P -1'
_atom_sites_solution_hydrogens geom
_audit_creation_method SHELXL-2014/7
_cell_angle_alpha 62.070(2)
_cell_angle_beta 79.979(2)
_cell_angle_gamma 69.750(2)
_cell_formula_units_Z 1
_cell_length_a 11.3488(4)
_cell_length_b 13.6232(4)
_cell_length_c 14.1177(5)
_cell_measurement_reflns_used 9888
_cell_measurement_temperature 100(2)
_cell_measurement_theta_max 28.717
_cell_measurement_theta_min 2.182
_cell_volume 1809.07(11)
_computing_cell_refinement 'APEX2 (Bruker AXS, 2006)'
_computing_data_collection 'APEX2 (Bruker AXS, 2006)'
_computing_data_reduction 'SAINT (Bruker AXS, 2004)'
_computing_molecular_graphics 'SCHAKAL99 (Keller, 1999)'
_computing_publication_material 'XCIF (Bruker AXS, 2001)'
_computing_structure_refinement 'SHELXL-2014/7 (Sheldrick, 2014)'
_computing_structure_solution 'SHELXL-2014/7 (Sheldrick, 2014)'
_diffrn_ambient_temperature 100(2)
_diffrn_measured_fraction_theta_full 0.997
_diffrn_measured_fraction_theta_max 0.995
_diffrn_measurement_device_type 'CCD area detector'
_diffrn_measurement_method 'phi and omega scans'
_diffrn_radiation_monochromator graphite
_diffrn_radiation_source 'fine-focus sealed tube'
_diffrn_radiation_type MoK\a
_diffrn_radiation_wavelength 0.71073
_diffrn_reflns_av_R_equivalents 0.0404
_diffrn_reflns_av_unetI/netI 0.0367
_diffrn_reflns_Laue_measured_fraction_full 0.997
_diffrn_reflns_Laue_measured_fraction_max 0.995
_diffrn_reflns_limit_h_max 13
_diffrn_reflns_limit_h_min -13
_diffrn_reflns_limit_k_max 16
_diffrn_reflns_limit_k_min -16
_diffrn_reflns_limit_l_max 17
_diffrn_reflns_limit_l_min -17
_diffrn_reflns_number 28034
_diffrn_reflns_point_group_measured_fraction_full 0.997
_diffrn_reflns_point_group_measured_fraction_max 0.995
_diffrn_reflns_theta_full 25.242
_diffrn_reflns_theta_max 26.000
_diffrn_reflns_theta_min 1.633
_exptl_absorpt_coefficient_mu 2.822
_exptl_absorpt_correction_T_max 0.7458
_exptl_absorpt_correction_T_min 0.4726
_exptl_absorpt_correction_type empirical
_exptl_absorpt_process_details
;
 Data were corrected for Lorentz polarization and absorption
 effects (empirical absorption corrections SADABS).
 R(int) = 0.1353 (selected reflections only, before parameter refinement)
 R(int) = 0.0519 (selected reflections only, after parameter refinement)
;
_exptl_crystal_colour black
_exptl_crystal_density_diffrn 1.908
_exptl_crystal_description plate
_exptl_crystal_F_000 1026
_exptl_crystal_size_max 0.140
_exptl_crystal_size_mid 0.110
_exptl_crystal_size_min 0.090
_refine_diff_density_max 1.760
_refine_diff_density_min -0.845
_refine_diff_density_rms 0.156
_refine_ls_extinction_method none
_refine_ls_goodness_of_fit_ref 1.050
_refine_ls_hydrogen_treatment constr
_refine_ls_matrix_type full
_refine_ls_number_parameters 470
_refine_ls_number_reflns 7071
_refine_ls_number_restraints 111
_refine_ls_restrained_S_all 1.045
_refine_ls_R_factor_all 0.0643
_refine_ls_R_factor_gt 0.0435
_refine_ls_shift/su_max 0.000
_refine_ls_shift/su_mean 0.000
_refine_ls_structure_factor_coef Fsqd
_refine_ls_weighting_details 'w=1/[\s^2^(Fo^2^)+(0.0564P)^2^+10.6934P] where P=(Fo^2^+2Fc^2^)/3'
_refine_ls_weighting_scheme calc
_refine_ls_wR_factor_gt 0.1074
_refine_ls_wR_factor_ref 0.1253
_reflns_Friedel_coverage 0.000
_reflns_number_gt 5520
_reflns_number_total 7071
_reflns_threshold_expression 'I > 2\s(I)'
_cod_data_source_file ao8b02109_si_001.cif
_cod_data_source_block 13
_cod_original_cell_volume 1809.08(11)
_cod_database_code 4515896
_shelx_shelxl_version_number 2014/7
_shelx_space_group_comment
;
The symmetry employed for this shelxl refinement is uniquely defined
by the following loop, which should always be used as a source of
symmetry information in preference to the above space-group names.
They are only intended as comments.
;
_shelx_estimated_absorpt_t_min 0.693
_shelx_estimated_absorpt_t_max 0.785

loop_
_space_group_symop_operation_xyz
'x, y, z'
'-x, -y, -z'

loop_
_atom_site_label
_atom_site_type_symbol
_atom_site_fract_x
_atom_site_fract_y
_atom_site_fract_z
_atom_site_U_iso_or_equiv
_atom_site_adp_type
_atom_site_occupancy
_atom_site_site_symmetry_order
_atom_site_calc_flag
_atom_site_refinement_flags_posn
_atom_site_refinement_flags_adp
_atom_site_refinement_flags_occupancy
_atom_site_disorder_assembly
_atom_site_disorder_group
Pd1 Pd 0.32784(4) 0.53785(4) 0.44041(4) 0.02356(12) Uani 1 1 d . . . . .
Pd2 Pd 0.57409(4) 0.45310(4) 0.37408(4) 0.02501(13) Uani 1 1 d . . . . .
Co1 Co 0.61725(7) 0.66341(7) 0.25103(6) 0.02526(19) Uani 1 1 d . . . . .
Co2 Co 0.47434(7) 0.68405(7) 0.40431(6) 0.02269(18) Uani 1 1 d . . . . .
Co3 Co 0.29856(7) 0.32987(7) 0.59387(6) 0.02457(19) Uani 1 1 d . . . . .
Co4 Co 0.19974(7) 0.51203(7) 0.63210(7) 0.02671(19) Uani 1 1 d . . . . .
C1 C 0.3714(5) 0.4376(5) 0.5961(4) 0.0236(12) Uani 1 1 d . . . . .
C2 C 0.2094(6) 0.2324(6) 0.6784(5) 0.0307(14) Uani 1 1 d . . . . .
C3 C 0.1047(6) 0.6087(6) 0.5112(5) 0.0329(14) Uani 1 1 d . . . . .
C4 C 0.1932(6) 0.6189(6) 0.6780(6) 0.0354(15) Uani 1 1 d . . . . .
C5 C 0.3209(6) 0.7615(5) 0.4269(5) 0.0287(13) Uani 1 1 d . . . . .
C6 C 0.4631(6) 0.7805(6) 0.2503(5) 0.0295(13) Uani 1 1 d . . . . .
C7 C 0.6965(6) 0.7552(6) 0.1463(5) 0.0332(14) Uani 1 1 d . . . . .
C8 C 0.5511(6) 0.7840(5) 0.4194(5) 0.0276(13) Uani 1 1 d . . . . .
C9 C 0.5625(6) 0.6091(6) 0.1783(5) 0.0334(14) Uani 1 1 d . . . . .
C10 C 0.5261(6) 0.3547(6) 0.3335(5) 0.0322(14) Uani 1 1 d . . . . .
C11 C 0.2706(6) 0.6315(6) 0.2925(5) 0.0304(14) Uani 1 1 d . . . . .
C12 C 0.2378(6) 0.3767(5) 0.4658(5) 0.0290(13) Uani 1 1 d . . . . .
C13 C 0.0892(7) 0.4460(6) 0.7233(6) 0.0451(18) Uani 1 1 d . . . . .
O2 O 0.1547(5) 0.1699(5) 0.7315(4) 0.0435(12) Uani 1 1 d . . . . .
O3 O 0.0280(5) 0.6690(5) 0.4515(4) 0.0526(15) Uani 1 1 d . . . . .
O4 O 0.1632(5) 0.6862(5) 0.7098(5) 0.0536(15) Uani 1 1 d . . . . .
O5 O 0.2231(4) 0.8189(4) 0.4362(4) 0.0386(11) Uani 1 1 d . . . . .
O6 O 0.3999(5) 0.8694(4) 0.1905(4) 0.0417(12) Uani 1 1 d . . . . .
O7 O 0.7468(5) 0.8129(5) 0.0770(4) 0.0481(13) Uani 1 1 d . . . . .
O8 O 0.5191(4) 0.8701(4) 0.4278(4) 0.0366(11) Uani 1 1 d . . . . .
O9 O 0.5303(5) 0.5952(4) 0.1139(4) 0.0409(11) Uani 1 1 d . . . . .
O10 O 0.4972(6) 0.3003(5) 0.3082(5) 0.0544(15) Uani 1 1 d . . . . .
O11 O 0.2369(5) 0.6849(5) 0.2083(4) 0.0477(13) Uani 1 1 d . . . . .
O12 O 0.1958(4) 0.3880(4) 0.3917(4) 0.0361(11) Uani 1 1 d . . . . .
O13 O 0.0156(6) 0.4083(6) 0.7817(5) 0.076(2) Uani 1 1 d . U . . .
N1 N 0.7634(5) 0.8093(5) 0.7894(5) 0.0334(12) Uani 1 1 d D . . . .
C101 C 0.8054(9) 0.6894(8) 0.8833(7) 0.061(2) Uani 1 1 d D . . . .
H10A H 0.8980 0.6594 0.8787 0.073 Uiso 1 1 calc R U . . .
H10B H 0.7851 0.6996 0.9499 0.073 Uiso 1 1 calc R U . . .
C102 C 0.7540(8) 0.5975(6) 0.8960(6) 0.0459(18) Uani 1 1 d . . . . .
H10C H 0.7733 0.5860 0.8300 0.055 Uiso 1 1 calc R U . . .
H10D H 0.6615 0.6247 0.9035 0.055 Uiso 1 1 calc R U . . .
C103 C 0.8048(10) 0.4823(8) 0.9907(8) 0.067(3) Uani 1 1 d . . . . .
H10E H 0.8956 0.4506 0.9782 0.080 Uiso 1 1 calc R U . . .
H10F H 0.7962 0.4961 1.0549 0.080 Uiso 1 1 calc R U . . .
C104 C 0.7432(11) 0.3927(7) 1.0144(8) 0.068(3) Uani 1 1 d . . . . .
H10G H 0.7823 0.3210 1.0770 0.101 Uiso 1 1 calc R U . . .
H10H H 0.6536 0.4218 1.0293 0.101 Uiso 1 1 calc R U . . .
H10I H 0.7533 0.3762 0.9524 0.101 Uiso 1 1 calc R U . . .
C105 C 0.8035(18) 0.8930(16) 0.8118(15) 0.053(3) Uani 0.591(15) 1 d D U P A 1
H10J H 0.7779 0.9714 0.7506 0.064 Uiso 0.591(15) 1 calc R U P A 1
H10K H 0.7569 0.8988 0.8761 0.064 Uiso 0.591(15) 1 calc R U P A 1
C106 C 0.937(2) 0.8610(18) 0.8290(17) 0.070(4) Uani 0.591(15) 1 d D U P A 1
H10L H 0.9674 0.7759 0.8752 0.084 Uiso 0.591(15) 1 calc R U P A 1
H10M H 0.9812 0.8757 0.7588 0.084 Uiso 0.591(15) 1 calc R U P A 1
C107 C 0.9766(15) 0.9189(14) 0.8766(13) 0.059(3) Uani 0.591(15) 1 d D U P A 1
H10N H 1.0696 0.8944 0.8759 0.071 Uiso 0.591(15) 1 calc R U P A 1
H10O H 0.9485 0.8905 0.9526 0.071 Uiso 0.591(15) 1 calc R U P A 1
C108 C 0.9303(16) 1.0484(14) 0.8252(16) 0.074(4) Uani 0.591(15) 1 d D U P A 1
H10P H 0.9624 1.0777 0.8638 0.112 Uiso 0.591(15) 1 calc R U P A 1
H10Q H 0.9598 1.0785 0.7505 0.112 Uiso 0.591(15) 1 calc R U P A 1
H10R H 0.8383 1.0746 0.8275 0.112 Uiso 0.591(15) 1 calc R U P A 1
C1A5 C 0.816(3) 0.8926(16) 0.8067(15) 0.069(5) Uani 0.409(15) 1 d D U P A 2
H1A1 H 0.7726 0.9734 0.7552 0.083 Uiso 0.409(15) 1 calc R U P A 2
H1A2 H 0.7884 0.8863 0.8794 0.083 Uiso 0.409(15) 1 calc R U P A 2
C1A6 C 0.951(3) 0.878(2) 0.797(2) 0.060(4) Uani 0.409(15) 1 d D U P A 2
H1A3 H 0.9954 0.7986 0.8490 0.072 Uiso 0.409(15) 1 calc R U P A 2
H1A4 H 0.9796 0.8857 0.7241 0.072 Uiso 0.409(15) 1 calc R U P A 2
C1A7 C 0.987(2) 0.961(2) 0.8144(17) 0.064(4) Uani 0.409(15) 1 d D U P A 2
H1A5 H 1.0795 0.9349 0.8140 0.077 Uiso 0.409(15) 1 calc R U P A 2
H1A6 H 0.9615 1.0358 0.7487 0.077 Uiso 0.409(15) 1 calc R U P A 2
C1A8 C 0.949(2) 0.992(2) 0.9022(18) 0.065(5) Uani 0.409(15) 1 d D U P A 2
H1A7 H 0.9879 1.0503 0.8928 0.098 Uiso 0.409(15) 1 calc R U P A 2
H1A8 H 0.8577 1.0245 0.9038 0.098 Uiso 0.409(15) 1 calc R U P A 2
H1A9 H 0.9771 0.9224 0.9698 0.098 Uiso 0.409(15) 1 calc R U P A 2
C109 C 0.6222(8) 0.8537(7) 0.7835(7) 0.056(2) Uani 1 1 d . . . . .
H10S H 0.5991 0.9344 0.7254 0.068 Uiso 1 1 calc R U . . .
H10T H 0.5953 0.8060 0.7611 0.068 Uiso 1 1 calc R U . . .
C110 C 0.5479(8) 0.8556(7) 0.8781(7) 0.056(2) Uani 1 1 d . . . . .
H11A H 0.5713 0.9042 0.9019 0.067 Uiso 1 1 calc R U . . .
H11B H 0.5662 0.7755 0.9371 0.067 Uiso 1 1 calc R U . . .
C111 C 0.4058(8) 0.9056(9) 0.8535(7) 0.063(2) Uani 1 1 d . . . . .
H11C H 0.3868 0.9874 0.7976 0.075 Uiso 1 1 calc R U . . .
H11D H 0.3837 0.8601 0.8253 0.075 Uiso 1 1 calc R U . . .
C112 C 0.3299(10) 0.9015(9) 0.9491(8) 0.076(3) Uani 1 1 d . . . . .
H11E H 0.2407 0.9336 0.9310 0.114 Uiso 1 1 calc R U . . .
H11F H 0.3474 0.8205 1.0041 0.114 Uiso 1 1 calc R U . . .
H11G H 0.3505 0.9477 0.9764 0.114 Uiso 1 1 calc R U . . .
C113 C 0.8196(10) 0.8035(8) 0.6867(7) 0.063(2) Uani 1 1 d D . . . .
H11H H 0.9114 0.7662 0.6967 0.075 Uiso 1 1 calc R U . . .
H11I H 0.7866 0.7509 0.6763 0.075 Uiso 1 1 calc R U . . .
C114 C 0.8001(15) 0.9109(11) 0.5882(8) 0.095(4) Uani 1 1 d . . . . .
H11J H 0.7086 0.9518 0.5827 0.114 Uiso 1 1 calc R U . . .
H11K H 0.8402 0.9602 0.5968 0.114 Uiso 1 1 calc R U . . .
C115 C 0.8425(12) 0.9089(10) 0.4867(9) 0.086(3) Uani 1 1 d . . . . .
H11L H 0.8167 0.8489 0.4820 0.103 Uiso 1 1 calc R U . . .
H11M H 0.9355 0.8855 0.4839 0.103 Uiso 1 1 calc R U . . .
C116 C 0.7948(14) 1.0189(10) 0.3952(9) 0.106(5) Uani 1 1 d . . . . .
H11N H 0.8273 1.0112 0.3293 0.159 Uiso 1 1 calc DR U . . .
H11O H 0.7028 1.0419 0.3962 0.159 Uiso 1 1 calc R U . . .
H11P H 0.8218 1.0785 0.3981 0.159 Uiso 1 1 calc R U . . .

loop_
_atom_site_aniso_label
_atom_site_aniso_U_11
_atom_site_aniso_U_22
_atom_site_aniso_U_33
_atom_site_aniso_U_23
_atom_site_aniso_U_13
_atom_site_aniso_U_12
Pd1 0.0211(2) 0.0261(2) 0.0251(2) -0.01096(19) -0.00214(17) -0.00881(18)
Pd2 0.0230(2) 0.0281(3) 0.0280(2) -0.0148(2) -0.00079(18) -0.00867(19)
Co1 0.0242(4) 0.0274(4) 0.0242(4) -0.0106(3) 0.0004(3) -0.0094(3)
Co2 0.0208(4) 0.0224(4) 0.0265(4) -0.0113(3) -0.0040(3) -0.0060(3)
Co3 0.0209(4) 0.0266(4) 0.0277(4) -0.0107(3) -0.0008(3) -0.0106(3)
Co4 0.0187(4) 0.0322(5) 0.0298(4) -0.0150(4) 0.0014(3) -0.0073(3)
C1 0.026(3) 0.024(3) 0.020(3) -0.006(2) -0.001(2) -0.013(2)
C2 0.031(3) 0.033(3) 0.029(3) -0.012(3) -0.009(3) -0.008(3)
C3 0.033(4) 0.039(4) 0.035(4) -0.023(3) 0.011(3) -0.017(3)
C4 0.027(3) 0.040(4) 0.038(4) -0.015(3) -0.007(3) -0.009(3)
C5 0.028(3) 0.029(3) 0.032(3) -0.012(3) -0.003(3) -0.013(3)
C6 0.027(3) 0.030(3) 0.035(3) -0.019(3) -0.002(3) -0.005(3)
C7 0.038(4) 0.041(4) 0.027(3) -0.017(3) 0.002(3) -0.018(3)
C8 0.024(3) 0.027(3) 0.031(3) -0.011(3) -0.002(2) -0.009(3)
C9 0.030(3) 0.031(3) 0.039(4) -0.016(3) 0.004(3) -0.011(3)
C10 0.031(3) 0.035(4) 0.029(3) -0.013(3) 0.003(3) -0.011(3)
C11 0.027(3) 0.035(4) 0.036(4) -0.016(3) -0.002(3) -0.015(3)
C12 0.026(3) 0.026(3) 0.032(3) -0.011(3) 0.001(3) -0.009(3)
C13 0.029(4) 0.038(4) 0.047(4) -0.007(3) 0.005(3) -0.005(3)
O2 0.043(3) 0.056(3) 0.037(3) -0.011(2) 0.000(2) -0.035(3)
O3 0.025(3) 0.067(4) 0.039(3) -0.009(3) -0.011(2) 0.001(2)
O4 0.037(3) 0.066(4) 0.081(4) -0.058(4) 0.001(3) -0.004(3)
O5 0.027(2) 0.033(3) 0.053(3) -0.020(2) 0.000(2) -0.006(2)
O6 0.042(3) 0.034(3) 0.036(3) -0.011(2) -0.006(2) 0.000(2)
O7 0.062(3) 0.059(3) 0.032(3) -0.016(2) 0.008(2) -0.040(3)
O8 0.032(2) 0.033(3) 0.052(3) -0.024(2) -0.001(2) -0.011(2)
O9 0.052(3) 0.046(3) 0.034(3) -0.020(2) -0.005(2) -0.021(2)
O10 0.067(4) 0.061(4) 0.066(4) -0.044(3) 0.002(3) -0.033(3)
O11 0.053(3) 0.052(3) 0.032(3) -0.005(2) -0.014(2) -0.022(3)
O12 0.041(3) 0.043(3) 0.034(3) -0.019(2) -0.005(2) -0.018(2)
O13 0.042(3) 0.065(4) 0.075(4) -0.002(3) 0.024(3) -0.016(3)
N1 0.035(3) 0.029(3) 0.040(3) -0.020(3) -0.008(2) -0.004(2)
C101 0.062(6) 0.059(6) 0.059(5) -0.030(5) -0.017(4) -0.002(4)
C102 0.057(5) 0.030(4) 0.045(4) -0.015(3) -0.011(4) -0.005(3)
C103 0.073(6) 0.060(6) 0.057(6) -0.023(5) -0.017(5) -0.005(5)
C104 0.107(8) 0.031(4) 0.058(5) -0.012(4) -0.018(5) -0.017(5)
C105 0.053(6) 0.075(6) 0.062(6) -0.047(5) 0.002(5) -0.032(5)
C106 0.061(5) 0.085(6) 0.070(6) -0.034(5) 0.004(5) -0.034(5)
C107 0.056(5) 0.085(7) 0.057(6) -0.041(6) 0.006(6) -0.035(5)
C108 0.062(8) 0.088(9) 0.083(9) -0.044(8) 0.017(8) -0.035(7)
C1A5 0.060(7) 0.083(7) 0.066(7) -0.038(6) 0.009(6) -0.023(6)
C1A6 0.056(6) 0.081(6) 0.063(6) -0.042(6) 0.007(6) -0.034(5)
C1A7 0.059(6) 0.084(7) 0.069(7) -0.043(6) 0.005(6) -0.032(6)
C1A8 0.070(10) 0.085(11) 0.054(9) -0.043(8) 0.002(9) -0.023(9)
C109 0.061(5) 0.035(4) 0.059(5) -0.008(4) -0.012(4) -0.013(4)
C110 0.063(5) 0.041(5) 0.058(5) -0.014(4) -0.006(4) -0.018(4)
C111 0.039(5) 0.092(7) 0.054(5) -0.035(5) -0.004(4) -0.012(5)
C112 0.083(7) 0.068(7) 0.057(6) -0.016(5) -0.006(5) -0.014(6)
C113 0.074(6) 0.062(6) 0.065(6) -0.037(5) -0.006(5) -0.019(5)
C114 0.172(13) 0.099(9) 0.054(6) -0.037(6) 0.012(7) -0.087(9)
C115 0.099(9) 0.078(8) 0.072(7) -0.035(6) 0.006(6) -0.019(7)
C116 0.164(14) 0.064(7) 0.093(9) -0.034(7) -0.049(9) -0.017(8)

loop_
_atom_type_symbol
_atom_type_description
_atom_type_scat_dispersion_real
_atom_type_scat_dispersion_imag
_atom_type_scat_source
C C 0.0033 0.0016 'International Tables Vol C Tables 4.2.6.8 and 6.1.1.4'
H H 0.0000 0.0000 'International Tables Vol C Tables 4.2.6.8 and 6.1.1.4'
N N 0.0061 0.0033 'International Tables Vol C Tables 4.2.6.8 and 6.1.1.4'
O O 0.0106 0.0060 'International Tables Vol C Tables 4.2.6.8 and 6.1.1.4'
Co Co 0.3494 0.9721 'International Tables Vol C Tables 4.2.6.8 and 6.1.1.4'
Pd Pd -0.9988 1.0072 'International Tables Vol C Tables 4.2.6.8 and 6.1.1.4'

loop_
_geom_angle_atom_site_label_1
_geom_angle_atom_site_label_2
_geom_angle_atom_site_label_3
_geom_angle
_geom_angle_site_symmetry_1
_geom_angle_site_symmetry_3
C11 Pd1 C1 174.6(2) . .
C11 Pd1 C3 91.0(2) . .
C1 Pd1 C3 84.9(2) . .
C11 Pd1 C12 91.7(2) . .
C1 Pd1 C12 84.1(2) . .
C3 Pd1 C12 79.6(2) . .
C11 Pd1 Co3 130.80(18) . .
C1 Pd1 Co3 44.89(16) . .
C3 Pd1 Co3 79.52(15) . .
C12 Pd1 Co3 39.17(14) . .
C11 Pd1 Co4 130.86(19) . .
C1 Pd1 Co4 45.17(17) . .
C3 Pd1 Co4 39.91(16) . .
C12 Pd1 Co4 81.61(14) . .
Co3 Pd1 Co4 56.69(3) . .
C11 Pd1 Pd2 91.88(19) . .
C1 Pd1 Pd2 92.22(17) . .
C3 Pd1 Pd2 177.14(16) . .
C12 Pd1 Pd2 100.01(14) . .
Co3 Pd1 Pd2 98.34(2) . .
Co4 Pd1 Pd2 137.26(3) . .
C11 Pd1 Co2 89.88(18) . .
C1 Pd1 Co2 94.97(16) . .
C3 Pd1 Co2 112.25(14) . .
C12 Pd1 Co2 168.06(14) . .
Co3 Pd1 Co2 138.47(3) . .
Co4 Pd1 Co2 106.15(3) . .
Pd2 Pd1 Co2 68.10(2) . .
C11 Pd1 Pd2 143.23(18) . 2_666
C1 Pd1 Pd2 40.21(16) . 2_666
C3 Pd1 Pd2 86.68(15) . 2_666
C12 Pd1 Pd2 123.71(14) . 2_666
Co3 Pd1 Pd2 84.79(2) . 2_666
Co4 Pd1 Pd2 55.67(2) . 2_666
Pd2 Pd1 Pd2 91.243(17) . 2_666
Co2 Pd1 Pd2 57.73(2) . 2_666
C11 Pd1 Co2 145.23(19) . 2_666
C1 Pd1 Co2 37.17(17) . 2_666
C3 Pd1 Co2 119.76(16) . 2_666
C12 Pd1 Co2 79.45(14) . 2_666
Co3 Pd1 Co2 50.39(2) . 2_666
Co4 Pd1 Co2 81.43(3) . 2_666
Pd2 Pd1 Co2 57.431(19) . 2_666
Co2 Pd1 Co2 92.56(2) . 2_666
Pd2 Pd1 Co2 61.116(18) 2_666 2_666
C10 Pd2 C1 175.3(2) . 2_666
C10 Pd2 C9 91.1(2) . .
C1 Pd2 C9 84.6(2) 2_666 .
C10 Pd2 C4 92.4(2) . 2_666
C1 Pd2 C4 85.4(2) 2_666 2_666
C9 Pd2 C4 82.5(2) . 2_666
C10 Pd2 Co1 130.50(19) . .
C1 Pd2 Co1 45.08(16) 2_666 .
C9 Pd2 Co1 39.52(15) . .
C4 Pd2 Co1 80.54(16) 2_666 .
C10 Pd2 Co4 132.33(19) . 2_666
C1 Pd2 Co4 45.53(17) 2_666 2_666
C9 Pd2 Co4 83.13(15) . 2_666
C4 Pd2 Co4 39.93(16) 2_666 2_666
Co1 Pd2 Co4 56.85(3) . 2_666
C10 Pd2 Pd1 92.01(19) . .
C1 Pd2 Pd1 90.31(17) 2_666 .
C9 Pd2 Pd1 98.88(14) . .
C4 Pd2 Pd1 175.35(16) 2_666 .
Co1 Pd2 Pd1 97.64(2) . .
Co4 Pd2 Pd1 135.65(3) 2_666 .
C10 Pd2 Co2 90.88(19) . 2_666
C1 Pd2 Co2 93.75(16) 2_666 2_666
C9 Pd2 Co2 165.72(15) . 2_666
C4 Pd2 Co2 111.57(15) 2_666 2_666
Co1 Pd2 Co2 137.36(3) . 2_666
Co4 Pd2 Co2 105.79(3) 2_666 2_666
Pd1 Pd2 Co2 66.91(2) . 2_666
C10 Pd2 Pd1 144.15(19) . 2_666
C1 Pd2 Pd1 39.93(16) 2_666 2_666
C9 Pd2 Pd1 124.20(15) . 2_666
C4 Pd2 Pd1 86.81(15) 2_666 2_666
Co1 Pd2 Pd1 84.74(2) . 2_666
Co4 Pd2 Pd1 56.26(2) 2_666 2_666
Pd1 Pd2 Pd1 88.757(17) . 2_666
Co2 Pd2 Pd1 56.736(19) 2_666 2_666
C7 Co1 C9 100.0(3) . .
C7 Co1 C6 98.2(3) . .
C9 Co1 C6 97.1(3) . .
C7 Co1 C1 140.4(3) . 2_666
C9 Co1 C1 112.8(3) . 2_666
C6 Co1 C1 98.9(3) . 2_666
C7 Co1 Co2 133.5(2) . .
C9 Co1 Co2 114.6(2) . .
C6 Co1 Co2 49.4(2) . .
C1 Co1 Co2 49.56(18) 2_666 .
C7 Co1 Co3 96.3(2) . 2_666
C9 Co1 Co3 160.3(2) . 2_666
C6 Co1 Co3 91.25(19) . 2_666
C1 Co1 Co3 47.95(17) 2_666 2_666
Co2 Co1 Co3 58.98(3) . 2_666
C7 Co1 Co4 103.2(2) . 2_666
C9 Co1 Co4 104.9(2) . 2_666
C6 Co1 Co4 145.77(19) . 2_666
C1 Co1 Co4 48.42(17) 2_666 2_666
Co2 Co1 Co4 97.08(4) . 2_666
Co3 Co1 Co4 60.36(3) 2_666 2_666
C7 Co1 Pd2 152.4(2) . .
C9 Co1 Pd2 65.3(2) . .
C6 Co1 Pd2 106.5(2) . .
C1 Co1 Pd2 47.62(17) 2_666 .
Co2 Co1 Pd2 73.59(3) . .
Co3 Co1 Pd2 95.28(3) 2_666 .
Co4 Co1 Pd2 61.82(3) 2_666 .
C5 Co2 C6 92.5(3) . .
C5 Co2 C1 164.7(3) . 2_666
C6 Co2 C1 97.5(2) . 2_666
C5 Co2 C8 93.7(3) . .
C6 Co2 C8 90.6(3) . .
C1 Co2 C8 97.7(2) 2_666 .
C5 Co2 Co3 142.1(2) . 2_666
C6 Co2 Co3 92.57(19) . 2_666
C1 Co2 Co3 49.17(16) 2_666 2_666
C8 Co2 Co3 48.76(18) . 2_666
C5 Co2 Co1 140.0(2) . .
C6 Co2 Co1 48.43(18) . .
C1 Co2 Co1 49.12(16) 2_666 .
C8 Co2 Co1 94.95(19) . .
Co3 Co2 Co1 61.54(3) 2_666 .
C5 Co2 Pd1 75.4(2) . .
C6 Co2 Pd1 102.82(19) . .
C1 Co2 Pd1 91.01(16) 2_666 .
C8 Co2 Pd1 162.93(19) . .
Co3 Co2 Pd1 139.17(4) 2_666 .
Co1 Co2 Pd1 101.84(3) . .
C5 Co2 Pd2 76.3(2) . 2_666
C6 Co2 Pd2 165.35(19) . 2_666
C1 Co2 Pd2 91.76(16) 2_666 2_666
C8 Co2 Pd2 99.42(18) . 2_666
Co3 Co2 Pd2 102.08(3) 2_666 2_666
Co1 Co2 Pd2 139.92(4) . 2_666
Pd1 Co2 Pd2 65.54(2) . 2_666
C5 Co2 Pd1 131.7(2) . 2_666
C6 Co2 Pd1 135.56(18) . 2_666
C1 Co2 Pd1 38.50(16) 2_666 2_666
C8 Co2 Pd1 90.33(18) . 2_666
Co3 Co2 Pd1 56.69(2) 2_666 2_666
Co1 Co2 Pd1 87.25(3) . 2_666
Pd1 Co2 Pd1 87.44(2) . 2_666
Pd2 Co2 Pd1 55.659(19) 2_666 2_666
C12 Co3 C2 100.0(3) . .
C12 Co3 C8 95.6(3) . 2_666
C2 Co3 C8 98.2(3) . 2_666
C12 Co3 C1 113.1(3) . .
C2 Co3 C1 140.3(3) . .
C8 Co3 C1 99.6(3) 2_666 .
C12 Co3 Co2 116.0(2) . 2_666
C2 Co3 Co2 132.0(2) . 2_666
C8 Co3 Co2 49.98(18) 2_666 2_666
C1 Co3 Co2 49.84(18) . 2_666
C12 Co3 Co1 160.3(2) . 2_666
C2 Co3 Co1 95.5(2) . 2_666
C8 Co3 Co1 94.18(19) 2_666 2_666
C1 Co3 Co1 48.17(16) . 2_666
Co2 Co3 Co1 59.48(3) 2_666 2_666
C12 Co3 Co4 103.8(2) . .
C2 Co3 Co4 104.1(2) . .
C8 Co3 Co4 147.14(19) 2_666 .
C1 Co3 Co4 48.38(18) . .
Co2 Co3 Co4 97.33(4) 2_666 .
Co1 Co3 Co4 60.25(3) 2_666 .
C12 Co3 Pd1 65.9(2) . .
C2 Co3 Pd1 154.7(2) . .
C8 Co3 Pd1 103.86(18) 2_666 .
C1 Co3 Pd1 47.26(16) . .
Co2 Co3 Pd1 72.93(3) 2_666 .
Co1 Co3 Pd1 95.19(3) 2_666 .
Co4 Co3 Pd1 62.25(3) . .
C13 Co4 C4 99.6(4) . .
C13 Co4 C3 101.0(3) . .
C4 Co4 C3 99.4(3) . .
C13 Co4 C1 129.0(3) . .
C4 Co4 C1 112.4(3) . .
C3 Co4 C1 111.0(3) . .
C13 Co4 Co1 89.6(2) . 2_666
C4 Co4 Co1 100.2(2) . 2_666
C3 Co4 Co1 155.7(2) . 2_666
C1 Co4 Co1 47.62(16) . 2_666
C13 Co4 Co3 90.5(3) . .
C4 Co4 Co3 157.4(2) . .
C3 Co4 Co3 98.4(2) . .
C1 Co4 Co3 47.38(16) . .
Co1 Co4 Co3 59.39(3) 2_666 .
C13 Co4 Pd2 141.8(3) . 2_666
C4 Co4 Pd2 65.2(2) . 2_666
C3 Co4 Pd2 115.7(2) . 2_666
C1 Co4 Pd2 47.32(16) . 2_666
Co1 Co4 Pd2 61.33(3) 2_666 2_666
Co3 Co4 Pd2 94.40(3) . 2_666
C13 Co4 Pd1 143.5(3) . .
C4 Co4 Pd1 115.4(2) . .
C3 Co4 Pd1 64.65(19) . .
C1 Co4 Pd1 46.58(16) . .
Co1 Co4 Pd1 93.94(3) 2_666 .
Co3 Co4 Pd1 61.06(3) . .
Pd2 Co4 Pd1 68.07(2) 2_666 .
Co3 C1 Co1 83.9(2) . 2_666
Co3 C1 Co2 81.0(2) . 2_666
Co1 C1 Co2 81.3(2) 2_666 2_666
Co3 C1 Co4 84.2(2) . .
Co1 C1 Co4 84.0(2) 2_666 .
Co2 C1 Co4 160.1(3) 2_666 .
Co3 C1 Pd1 87.8(2) . .
Co1 C1 Pd1 169.2(3) 2_666 .
Co2 C1 Pd1 104.3(3) 2_666 .
Co4 C1 Pd1 88.2(2) . .
Co3 C1 Pd2 168.3(3) . 2_666
Co1 C1 Pd2 87.3(2) 2_666 2_666
Co2 C1 Pd2 105.4(3) 2_666 2_666
Co4 C1 Pd2 87.2(2) . 2_666
Pd1 C1 Pd2 99.9(2) . 2_666
O2 C2 Co3 179.1(7) . .
O3 C3 Co4 166.3(6) . .
O3 C3 Pd1 118.2(5) . .
Co4 C3 Pd1 75.4(2) . .
O4 C4 Co4 165.4(6) . .
O4 C4 Pd2 119.7(5) . 2_666
Co4 C4 Pd2 74.8(2) . 2_666
O5 C5 Co2 175.1(6) . .
O6 C6 Co1 139.4(5) . .
O6 C6 Co2 138.1(5) . .
Co1 C6 Co2 82.2(3) . .
O7 C7 Co1 177.9(6) . .
O8 C8 Co3 140.6(5) . 2_666
O8 C8 Co2 138.1(5) . .
Co3 C8 Co2 81.3(2) 2_666 .
O9 C9 Co1 165.7(6) . .
O9 C9 Pd2 119.1(5) . .
Co1 C9 Pd2 75.2(2) . .
O10 C10 Pd2 178.4(6) . .
O11 C11 Pd1 179.4(6) . .
O12 C12 Co3 168.1(6) . .
O12 C12 Pd1 116.8(5) . .
Co3 C12 Pd1 75.0(2) . .
O13 C13 Co4 177.0(7) . .
C113 N1 C109 110.2(6) . .
C113 N1 C101 109.8(6) . .
C109 N1 C101 110.3(6) . .
C113 N1 C105 112.5(10) . .
C109 N1 C105 106.4(9) . .
C101 N1 C105 107.5(9) . .
C113 N1 C1A5 108.0(9) . .
C109 N1 C1A5 110.7(12) . .
C101 N1 C1A5 107.6(8) . .
C102 C101 N1 119.1(7) . .
C102 C101 H10A 107.5 . .
N1 C101 H10A 107.5 . .
C102 C101 H10B 107.5 . .
N1 C101 H10B 107.5 . .
H10A C101 H10B 107.0 . .
C101 C102 C103 113.8(7) . .
C101 C102 H10C 108.8 . .
C103 C102 H10C 108.8 . .
C101 C102 H10D 108.8 . .
C103 C102 H10D 108.8 . .
H10C C102 H10D 107.7 . .
C104 C103 C102 115.3(8) . .
C104 C103 H10E 108.5 . .
C102 C103 H10E 108.5 . .
C104 C103 H10F 108.5 . .
C102 C103 H10F 108.5 . .
H10E C103 H10F 107.5 . .
C103 C104 H10G 109.5 . .
C103 C104 H10H 109.5 . .
H10G C104 H10H 109.5 . .
C103 C104 H10I 109.5 . .
H10G C104 H10I 109.5 . .
H10H C104 H10I 109.5 . .
C106 C105 N1 115.6(14) . .
C106 C105 H10J 108.4 . .
N1 C105 H10J 108.4 . .
C106 C105 H10K 108.4 . .
N1 C105 H10K 108.4 . .
H10J C105 H10K 107.4 . .
C107 C106 C105 117.8(14) . .
C107 C106 H10L 107.9 . .
C105 C106 H10L 107.9 . .
C107 C106 H10M 107.9 . .
C105 C106 H10M 107.9 . .
H10L C106 H10M 107.2 . .
C106 C107 C108 116.6(15) . .
C106 C107 H10N 108.1 . .
C108 C107 H10N 108.1 . .
C106 C107 H10O 108.1 . .
C108 C107 H10O 108.1 . .
H10N C107 H10O 107.3 . .
C107 C108 H10P 109.5 . .
C107 C108 H10Q 109.5 . .
H10P C108 H10Q 109.5 . .
C107 C108 H10R 109.5 . .
H10P C108 H10R 109.5 . .
H10Q C108 H10R 109.5 . .
C1A6 C1A5 N1 120.5(15) . .
C1A6 C1A5 H1A1 107.2 . .
N1 C1A5 H1A1 107.2 . .
C1A6 C1A5 H1A2 107.2 . .
N1 C1A5 H1A2 107.2 . .
H1A1 C1A5 H1A2 106.8 . .
C1A7 C1A6 C1A5 115.0(17) . .
C1A7 C1A6 H1A3 108.5 . .
C1A5 C1A6 H1A3 108.5 . .
C1A7 C1A6 H1A4 108.5 . .
C1A5 C1A6 H1A4 108.5 . .
H1A3 C1A6 H1A4 107.5 . .
C1A8 C1A7 C1A6 127.6(18) . .
C1A8 C1A7 H1A5 105.4 . .
C1A6 C1A7 H1A5 105.4 . .
C1A8 C1A7 H1A6 105.4 . .
C1A6 C1A7 H1A6 105.4 . .
H1A5 C1A7 H1A6 106.0 . .
C1A7 C1A8 H1A7 109.5 . .
C1A7 C1A8 H1A8 109.5 . .
H1A7 C1A8 H1A8 109.5 . .
C1A7 C1A8 H1A9 109.5 . .
H1A7 C1A8 H1A9 109.5 . .
H1A8 C1A8 H1A9 109.5 . .
C110 C109 N1 119.5(7) . .
C110 C109 H10S 107.4 . .
N1 C109 H10S 107.4 . .
C110 C109 H10T 107.4 . .
N1 C109 H10T 107.4 . .
H10S C109 H10T 107.0 . .
C109 C110 C111 110.7(7) . .
C109 C110 H11A 109.5 . .
C111 C110 H11A 109.5 . .
C109 C110 H11B 109.5 . .
C111 C110 H11B 109.5 . .
H11A C110 H11B 108.1 . .
C112 C111 C110 111.4(8) . .
C112 C111 H11C 109.3 . .
C110 C111 H11C 109.3 . .
C112 C111 H11D 109.3 . .
C110 C111 H11D 109.3 . .
H11C C111 H11D 108.0 . .
C111 C112 H11E 109.5 . .
C111 C112 H11F 109.5 . .
H11E C112 H11F 109.5 . .
C111 C112 H11G 109.5 . .
H11E C112 H11G 109.5 . .
H11F C112 H11G 109.5 . .
C114 C113 N1 118.7(8) . .
C114 C113 H11H 107.6 . .
N1 C113 H11H 107.6 . .
C114 C113 H11I 107.6 . .
N1 C113 H11I 107.6 . .
H11H C113 H11I 107.1 . .
C115 C114 C113 120.7(11) . .
C115 C114 H11J 107.2 . .
C113 C114 H11J 107.2 . .
C115 C114 H11K 107.2 . .
C113 C114 H11K 107.2 . .
H11J C114 H11K 106.8 . .
C114 C115 C116 113.9(11) . .
C114 C115 H11L 108.8 . .
C116 C115 H11L 108.8 . .
C114 C115 H11M 108.8 . .
C116 C115 H11M 108.8 . .
H11L C115 H11M 107.7 . .
C115 C116 H11N 109.5 . .
C115 C116 H11O 109.5 . .
H11N C116 H11O 109.5 . .
C115 C116 H11P 109.5 . .
H11N C116 H11P 109.5 . .
H11O C116 H11P 109.5 . .

loop_
_geom_bond_atom_site_label_1
_geom_bond_atom_site_label_2
_geom_bond_distance
_geom_bond_site_symmetry_2
Pd1 C11 1.952(7) .
Pd1 C1 2.010(6) .
Pd1 C3 2.583(6) .
Pd1 C12 2.585(6) .
Pd1 Co3 2.7355(9) .
Pd1 Co4 2.7665(9) .
Pd1 Pd2 2.8087(6) .
Pd1 Co2 2.8350(9) .
Pd1 Pd2 3.0861(6) 2_666
Pd1 Co2 3.1291(9) 2_666
Pd2 C10 1.938(7) .
Pd2 C1 2.022(6) 2_666
Pd2 C9 2.569(7) .
Pd2 C4 2.585(7) 2_666
Pd2 Co1 2.7348(9) .
Pd2 Co4 2.7475(9) 2_666
Pd2 Co2 2.8667(9) 2_666
Pd2 Pd1 3.0861(6) 2_666
Co1 C7 1.773(7) .
Co1 C9 1.800(7) .
Co1 C6 1.914(6) .
Co1 C1 1.939(6) 2_666
Co1 Co2 2.5347(11) .
Co1 Co3 2.5869(11) 2_666
Co1 Co4 2.6096(11) 2_666
Co2 C5 1.761(7) .
Co2 C6 1.943(7) .
Co2 C1 1.951(6) 2_666
Co2 C8 1.954(6) .
Co2 Co3 2.5217(11) 2_666
Co2 Pd2 2.8666(9) 2_666
Co2 Pd1 3.1291(9) 2_666
Co3 C12 1.789(7) .
Co3 C2 1.799(7) .
Co3 C8 1.919(6) 2_666
Co3 C1 1.932(6) .
Co3 Co2 2.5217(11) 2_666
Co3 Co1 2.5868(11) 2_666
Co3 Co4 2.6124(12) .
Co4 C13 1.782(7) .
Co4 C4 1.827(7) .
Co4 C3 1.834(7) .
Co4 C1 1.963(6) .
Co4 Co1 2.6097(11) 2_666
Co4 Pd2 2.7475(9) 2_666
C1 Co1 1.939(6) 2_666
C1 Co2 1.951(6) 2_666
C1 Pd2 2.022(6) 2_666
C2 O2 1.130(8) .
C3 O3 1.121(8) .
C4 O4 1.129(8) .
C4 Pd2 2.585(7) 2_666
C5 O5 1.142(8) .
C6 O6 1.161(8) .
C7 O7 1.139(8) .
C8 O8 1.159(7) .
C8 Co3 1.919(6) 2_666
C9 O9 1.150(8) .
C10 O10 1.115(8) .
C11 O11 1.116(8) .
C12 O12 1.148(8) .
C13 O13 1.141(9) .
N1 C113 1.506(10) .
N1 C109 1.506(10) .
N1 C101 1.518(10) .
N1 C105 1.534(12) .
N1 C1A5 1.573(12) .
C101 C102 1.482(12) .
C101 H10A 0.9900 .
C101 H10B 0.9900 .
C102 C103 1.504(11) .
C102 H10C 0.9900 .
C102 H10D 0.9900 .
C103 C104 1.490(13) .
C103 H10E 0.9900 .
C103 H10F 0.9900 .
C104 H10G 0.9800 .
C104 H10H 0.9800 .
C104 H10I 0.9800 .
C105 C106 1.459(16) .
C105 H10J 0.9900 .
C105 H10K 0.9900 .
C106 C107 1.456(17) .
C106 H10L 0.9900 .
C106 H10M 0.9900 .
C107 C108 1.486(18) .
C107 H10N 0.9900 .
C107 H10O 0.9900 .
C108 H10P 0.9800 .
C108 H10Q 0.9800 .
C108 H10R 0.9800 .
C1A5 C1A6 1.469(18) .
C1A5 H1A1 0.9900 .
C1A5 H1A2 0.9900 .
C1A6 C1A7 1.454(19) .
C1A6 H1A3 0.9900 .
C1A6 H1A4 0.9900 .
C1A7 C1A8 1.440(18) .
C1A7 H1A5 0.9900 .
C1A7 H1A6 0.9900 .
C1A8 H1A7 0.9800 .
C1A8 H1A8 0.9800 .
C1A8 H1A9 0.9800 .
C109 C110 1.456(12) .
C109 H10S 0.9900 .
C109 H10T 0.9900 .
C110 C111 1.549(12) .
C110 H11A 0.9900 .
C110 H11B 0.9900 .
C111 C112 1.457(13) .
C111 H11C 0.9900 .
C111 H11D 0.9900 .
C112 H11E 0.9800 .
C112 H11F 0.9800 .
C112 H11G 0.9800 .
C113 C114 1.449(14) .
C113 H11H 0.9900 .
C113 H11I 0.9900 .
C114 C115 1.440(14) .
C114 H11J 0.9900 .
C114 H11K 0.9900 .
C115 C116 1.441(15) .
C115 H11L 0.9900 .
C115 H11M 0.9900 .
C116 H11N 0.9800 .
C116 H11O 0.9800 .
C116 H11P 0.9800 .
